data_7713415
loop_
_publ_author_name
'Fjii, Shun'
'Yagi, Hajime'
'Kawaguchi, Tomohiro'
'Ishikawa, Mitsuru'
'Izumiyama, Naoki'
'Nakaya, Manabu'

_publ_section_title
;
 pH-driven optical changes of platinum(II) complexes having
 carboxy-appended salophen ligands
;
_journal_name_full 'Dalton Transactions'
_journal_paper_doi 10.1039/D3DT00956D
_journal_year 2023
_chemical_formula_moiety 'C22 H14 N2 O6 Pt, C2 H6 O S'
_chemical_formula_sum 'C24 H20 N2 O7 Pt S'
_chemical_formula_weight 675.57
_space_group_crystal_system monoclinic
_space_group_IT_number 14
_space_group_name_Hall '-P 2ybc'
_space_group_name_H-M_alt 'P 1 21/c 1'
_atom_sites_solution_hydrogens geom
_atom_sites_solution_primary dual
_audit_creation_date 2023-06-10
_audit_creation_method
;
Olex2 1.5
(compiled 2023.03.06 svn.rbb2c1857 for OlexSys, GUI svn.r6748)
;
_audit_update_record
;
2023-06-10 deposited with the CCDC.	2023-07-04 downloaded from the CCDC.
;
_cell_angle_alpha 90
_cell_angle_beta 94.105(4)
_cell_angle_gamma 90
_cell_formula_units_Z 4
_cell_length_a 15.900(2)
_cell_length_b 7.7115(10)
_cell_length_c 18.708(2)
_cell_measurement_reflns_used 9870
_cell_measurement_temperature 100.00
_cell_measurement_theta_max 29.81
_cell_measurement_theta_min 2.94
_cell_volume 2288.0(5)
_computing_cell_refinement 'Bruker APEX3'
_computing_data_collection 'Bruker SAINT'
_computing_data_reduction 'Bruker SAINT'
_computing_molecular_graphics 'Olex2 1.5 (Dolomanov et al., 2009)'
_computing_publication_material 'Olex2 1.5 (Dolomanov et al., 2009)'
_computing_structure_refinement 'SHELXL 2019/3 (Sheldrick, 2015)'
_computing_structure_solution 'SHELXT 2018/2 (Sheldrick, 2018)'
_diffrn_ambient_temperature 100.00
_diffrn_measured_fraction_theta_full 0.994
_diffrn_measured_fraction_theta_max 0.982
_diffrn_measurement_device_type 'Bruker APEX-II CCD'
_diffrn_measurement_method '\f and \w scans'
_diffrn_radiation_type MoK\a
_diffrn_radiation_wavelength 0.71073
_diffrn_reflns_av_R_equivalents 0.0468
_diffrn_reflns_av_unetI/netI 0.0425
_diffrn_reflns_Laue_measured_fraction_full 0.994
_diffrn_reflns_Laue_measured_fraction_max 0.982
_diffrn_reflns_limit_h_max 19
_diffrn_reflns_limit_h_min -19
_diffrn_reflns_limit_k_max 9
_diffrn_reflns_limit_k_min -9
_diffrn_reflns_limit_l_max 23
_diffrn_reflns_limit_l_min -20
_diffrn_reflns_number 16687
_diffrn_reflns_point_group_measured_fraction_full 0.994
_diffrn_reflns_point_group_measured_fraction_max 0.982
_diffrn_reflns_theta_full 25.242
_diffrn_reflns_theta_max 26.371
_diffrn_reflns_theta_min 2.569
_diffrn_standards_number 0
_exptl_absorpt_coefficient_mu 6.274
_exptl_absorpt_correction_T_max 0.7460
_exptl_absorpt_correction_T_min 0.4233
_exptl_absorpt_correction_type multi-scan
_exptl_absorpt_process_details
;
SADABS-2016/2 (Bruker,2016) was used for absorption correction.
wR2(int) was 0.1483 before and 0.0786 after correction.
The Ratio of minimum to maximum transmission is 0.5674.
The \l/2 correction factor is Not present.
;
_exptl_crystal_colour red
_exptl_crystal_colour_primary red
_exptl_crystal_density_diffrn 1.961
_exptl_crystal_description block
_exptl_crystal_F_000 1312
_exptl_crystal_size_max 0.685
_exptl_crystal_size_mid 0.233
_exptl_crystal_size_min 0.084
_refine_diff_density_max 1.205
_refine_diff_density_min -1.956
_refine_diff_density_rms 0.203
_refine_ls_extinction_method none
_refine_ls_goodness_of_fit_ref 1.074
_refine_ls_hydrogen_treatment constr
_refine_ls_matrix_type full
_refine_ls_number_parameters 320
_refine_ls_number_reflns 4594
_refine_ls_number_restraints 0
_refine_ls_restrained_S_all 1.074
_refine_ls_R_factor_all 0.0359
_refine_ls_R_factor_gt 0.0346
_refine_ls_shift/su_max 0.002
_refine_ls_shift/su_mean 0.000
_refine_ls_structure_factor_coef Fsqd
_refine_ls_weighting_details 'w=1/[\s^2^(Fo^2^)+(0.0600P)^2^+9.9919P] where P=(Fo^2^+2Fc^2^)/3'
_refine_ls_weighting_scheme calc
_refine_ls_wR_factor_gt 0.1010
_refine_ls_wR_factor_ref 0.1023
_reflns_Friedel_coverage 0.000
_reflns_number_gt 4402
_reflns_number_total 4594
_reflns_threshold_expression 'I > 2\s(I)'
_cod_data_source_file d3dt00956d10.cif
_cod_data_source_block 230425_pt2cooh_100k
_cod_original_cell_volume 2288.1(5)
_cod_database_code 7713415
_shelx_shelxl_version_number 2019/3
_shelx_space_group_comment
;
The symmetry employed for this shelxl refinement is uniquely defined
by the following loop, which should always be used as a source of
symmetry information in preference to the above space-group names.
They are only intended as comments.
;
_shelx_estimated_absorpt_t_max 0.621
_shelx_estimated_absorpt_t_min 0.099
_olex2_refinement_description
;
1. Fixed Uiso
 At 1.2 times of:
  All C(H) groups
 At 1.5 times of:
  All C(H,H,H) groups, All O(H) groups
2.a Aromatic/amide H refined with riding coordinates:
 C12(H12), C11(H11), C13(H13), C2(H2), C3(H3A), C10(H10), C15(H15), C7(H7),
 C5(H5A), C19(H19), C18(H18), C21(H21)
2.b Idealised Me refined as rotating group:
 C24(H24A,H24B,H24C), C23(H23A,H23B,H23C)
2.c Idealised tetrahedral OH refined as rotating group:
 O3(H3), O5(H5)
;
_olex2_submission_special_instructions 'No special instructions were received'

loop_
_space_group_symop_operation_xyz
'x, y, z'
'-x, y+1/2, -z+1/2'
'-x, -y, -z'
'x, -y-1/2, z-1/2'

loop_
_atom_site_label
_atom_site_type_symbol
_atom_site_fract_x
_atom_site_fract_y
_atom_site_fract_z
_atom_site_U_iso_or_equiv
_atom_site_adp_type
_atom_site_occupancy
_atom_site_site_symmetry_order
_atom_site_calc_flag
_atom_site_refinement_flags_posn
_atom_site_refinement_flags_adp
_atom_site_refinement_flags_occupancy
_atom_site_disorder_assembly
_atom_site_disorder_group
Pt1 Pt 0.52984(2) 0.69511(2) 0.52306(2) 0.01201(10) Uani 1 1 d . . . . .
S1 S 0.80891(15) 0.8230(3) 0.72208(14) 0.0545(6) Uani 1 1 d . . . . .
O1 O 0.4465(3) 0.7124(5) 0.5980(2) 0.0167(8) Uani 1 1 d . . . . .
O2 O 0.5998(2) 0.5633(5) 0.59692(18) 0.0171(7) Uani 1 1 d . . . . .
N005 N 0.4624(3) 0.8258(5) 0.4499(2) 0.0156(9) Uani 1 1 d . . . . .
N006 N 0.6117(3) 0.6777(5) 0.4493(3) 0.0148(9) Uani 1 1 d . . . . .
O4 O 0.1074(3) 1.1394(6) 0.5235(2) 0.0335(10) Uani 1 1 d . . . . .
C12 C 0.5879(4) 0.8264(7) 0.2595(3) 0.0223(12) Uani 1 1 d . . . . .
H12 H 0.616988 0.822551 0.216938 0.027 Uiso 1 1 calc R U . . .
O6 O 0.9542(3) 0.2012(6) 0.6288(2) 0.0318(11) Uani 1 1 d . . . . .
O3 O 0.0910(3) 1.0234(6) 0.6320(2) 0.0344(10) Uani 1 1 d . . . . .
H3 H 0.047422 1.085347 0.629108 0.052 Uiso 1 1 calc R U . . .
C14 C 0.5805(3) 0.7540(7) 0.3829(3) 0.0163(10) Uani 1 1 d . . . . .
C1 C 0.3752(3) 0.7936(6) 0.5876(3) 0.0152(11) Uani 1 1 d . . . . .
C11 C 0.5106(3) 0.9119(7) 0.2594(3) 0.0206(11) Uani 1 1 d . . . . .
H11 H 0.487701 0.967250 0.216989 0.025 Uiso 1 1 calc R U . . .
O5 O 0.9558(3) 0.2888(6) 0.5143(3) 0.0306(10) Uani 1 1 d . . . . .
H5 H 1.008139 0.274983 0.521627 0.046 Uiso 1 1 calc R U . . .
C9 C 0.5020(3) 0.8364(7) 0.3833(3) 0.0150(10) Uani 1 1 d . . . . .
C13 C 0.6226(4) 0.7473(8) 0.3208(3) 0.0204(11) Uani 1 1 d . . . . .
H13 H 0.675120 0.688675 0.320401 0.024 Uiso 1 1 calc R U . . .
C2 C 0.3224(4) 0.7884(7) 0.6448(3) 0.0188(11) Uani 1 1 d . . . . .
H2 H 0.340790 0.726790 0.687047 0.023 Uiso 1 1 calc R U . . .
C3 C 0.2452(3) 0.8694(8) 0.6417(3) 0.0218(11) Uani 1 1 d . . . . .
H3A H 0.211102 0.862989 0.681264 0.026 Uiso 1 1 calc R U . . .
C10 C 0.4671(3) 0.9164(7) 0.3209(3) 0.0190(10) Uani 1 1 d . . . . .
H10 H 0.414032 0.973139 0.320670 0.023 Uiso 1 1 calc R U . . .
C15 C 0.6853(3) 0.6097(7) 0.4598(3) 0.0165(10) Uani 1 1 d . . . . .
H15 H 0.721319 0.617349 0.421553 0.020 Uiso 1 1 calc R U . . .
C7 C 0.3894(3) 0.8977(6) 0.4583(3) 0.0143(9) Uani 1 1 d . . . . .
H7 H 0.363257 0.961927 0.419525 0.017 Uiso 1 1 calc R U . . .
C4 C 0.2164(3) 0.9627(7) 0.5792(3) 0.0213(11) Uani 1 1 d . . . . .
C5 C 0.2665(3) 0.9685(7) 0.5214(3) 0.0170(10) Uani 1 1 d . . . . .
H5A H 0.247035 1.029580 0.479304 0.020 Uiso 1 1 calc R U . . .
C6 C 0.3462(3) 0.8850(6) 0.5238(3) 0.0159(10) Uani 1 1 d . . . . .
C17 C 0.6741(3) 0.5020(6) 0.5875(3) 0.0142(10) Uani 1 1 d . . . . .
C19 C 0.7932(4) 0.3350(7) 0.6401(3) 0.0214(11) Uani 1 1 d . . . . .
H19 H 0.818838 0.271780 0.679481 0.026 Uiso 1 1 calc R U . . .
C18 C 0.7149(3) 0.4048(7) 0.6448(3) 0.0202(11) Uani 1 1 d . . . . .
H18 H 0.686751 0.388063 0.687381 0.024 Uiso 1 1 calc R U . . .
C16 C 0.7185(3) 0.5234(7) 0.5237(3) 0.0165(10) Uani 1 1 d . . . . .
C8 C 0.1342(3) 1.0495(8) 0.5748(3) 0.0237(12) Uani 1 1 d . . . . .
C22 C 0.9201(4) 0.2761(8) 0.5756(3) 0.0234(12) Uani 1 1 d . . . . .
C21 C 0.7991(3) 0.4488(7) 0.5211(3) 0.0192(11) Uani 1 1 d . . . . .
H21 H 0.828552 0.463120 0.479047 0.023 Uiso 1 1 calc R U . . .
C20 C 0.8365(3) 0.3559(7) 0.5775(3) 0.0211(11) Uani 1 1 d . . . . .
C24 C 0.7448(4) 0.9375(10) 0.6846(5) 0.051(2) Uani 1 1 d . . . . .
H24A H 0.741324 1.046660 0.711101 0.076 Uiso 1 1 calc R U . . .
H24B H 0.689723 0.879769 0.682047 0.076 Uiso 1 1 calc R U . . .
H24C H 0.760932 0.961671 0.636046 0.076 Uiso 1 1 calc R U . . .
O7 O 0.8682(7) 0.9555(13) 0.7799(4) 0.118(4) Uani 1 1 d . . . . .
C23 C 0.8820(7) 0.7776(13) 0.6595(6) 0.067(3) Uani 1 1 d . . . . .
H23A H 0.855894 0.702897 0.621786 0.101 Uiso 1 1 calc R U . . .
H23B H 0.930821 0.718341 0.683285 0.101 Uiso 1 1 calc R U . . .
H23C H 0.900347 0.886180 0.638261 0.101 Uiso 1 1 calc R U . . .

loop_
_atom_site_aniso_label
_atom_site_aniso_U_11
_atom_site_aniso_U_22
_atom_site_aniso_U_33
_atom_site_aniso_U_23
_atom_site_aniso_U_13
_atom_site_aniso_U_12
Pt1 0.01084(14) 0.01362(14) 0.01160(14) -0.00035(6) 0.00100(8) 0.00221(6)
S1 0.0451(12) 0.0507(12) 0.0691(15) 0.0175(10) 0.0130(10) 0.0004(9)
O1 0.015(2) 0.0206(19) 0.0147(18) -0.0013(13) -0.0010(15) 0.0046(14)
O2 0.0142(17) 0.0237(19) 0.0135(16) -0.0022(14) 0.0019(13) 0.0058(15)
N005 0.015(2) 0.018(2) 0.014(2) -0.0012(16) 0.0018(17) 0.0041(17)
N006 0.015(2) 0.013(2) 0.016(2) -0.0009(15) 0.0011(18) 0.0023(16)
O4 0.021(2) 0.042(2) 0.039(2) 0.015(2) 0.0110(18) 0.013(2)
C12 0.026(3) 0.024(3) 0.017(3) 0.001(2) 0.002(2) -0.001(2)
O6 0.021(2) 0.045(3) 0.030(2) 0.0089(18) 0.0029(18) 0.0169(18)
O3 0.020(2) 0.051(3) 0.034(2) 0.012(2) 0.0128(18) 0.017(2)
C14 0.020(3) 0.013(2) 0.016(2) 0.001(2) -0.0019(19) -0.003(2)
C1 0.013(3) 0.016(3) 0.017(3) -0.0021(18) 0.001(2) 0.0013(18)
C11 0.024(3) 0.022(3) 0.015(2) 0.004(2) -0.001(2) -0.002(2)
O5 0.019(2) 0.040(3) 0.034(2) 0.0067(18) 0.0091(18) 0.0118(18)
C9 0.015(2) 0.016(2) 0.014(2) -0.0020(19) -0.0005(19) -0.0022(19)
C13 0.019(3) 0.022(3) 0.021(3) 0.003(2) 0.004(2) 0.003(2)
C2 0.017(3) 0.024(3) 0.016(3) -0.0009(19) -0.002(2) 0.007(2)
C3 0.016(3) 0.030(3) 0.021(3) -0.001(2) 0.005(2) 0.005(2)
C10 0.016(2) 0.022(3) 0.019(2) 0.003(2) -0.0018(19) 0.000(2)
C15 0.015(2) 0.019(3) 0.016(2) -0.0007(19) 0.0039(18) -0.001(2)
C7 0.012(2) 0.015(2) 0.015(2) 0.0036(18) -0.0013(18) 0.0041(18)
C4 0.015(2) 0.024(3) 0.026(3) -0.001(2) 0.002(2) 0.004(2)
C5 0.013(2) 0.016(2) 0.021(2) 0.001(2) -0.0003(19) 0.0021(19)
C6 0.015(2) 0.015(2) 0.017(2) -0.0012(19) 0.0002(18) 0.0007(19)
C17 0.014(2) 0.013(2) 0.015(2) -0.0024(18) -0.0003(19) 0.0026(19)
C19 0.019(3) 0.024(3) 0.021(3) 0.002(2) -0.002(2) 0.005(2)
C18 0.020(3) 0.024(3) 0.017(2) 0.001(2) 0.003(2) 0.002(2)
C16 0.016(2) 0.015(2) 0.018(2) -0.0009(19) 0.0013(19) 0.0006(19)
C8 0.019(3) 0.028(3) 0.024(3) 0.005(2) 0.005(2) 0.005(2)
C22 0.016(3) 0.026(3) 0.029(3) -0.002(2) 0.001(2) 0.008(2)
C21 0.017(3) 0.024(3) 0.018(2) -0.004(2) 0.0052(19) 0.004(2)
C20 0.015(3) 0.018(2) 0.029(3) -0.001(2) -0.001(2) 0.004(2)
C24 0.015(3) 0.043(4) 0.094(6) 0.033(4) 0.001(3) -0.001(3)
O7 0.189(10) 0.112(7) 0.052(4) 0.005(4) 0.015(5) 0.067(7)
C23 0.078(7) 0.056(5) 0.069(6) -0.015(5) 0.014(5) -0.012(5)

loop_
_atom_type_symbol
_atom_type_description
_atom_type_scat_dispersion_real
_atom_type_scat_dispersion_imag
_atom_type_scat_source
C C 0.0033 0.0016 'International Tables Vol C Tables 4.2.6.8 and 6.1.1.4'
H H 0.0000 0.0000 'International Tables Vol C Tables 4.2.6.8 and 6.1.1.4'
N N 0.0061 0.0033 'International Tables Vol C Tables 4.2.6.8 and 6.1.1.4'
O O 0.0106 0.0060 'International Tables Vol C Tables 4.2.6.8 and 6.1.1.4'
Pt Pt -1.7033 8.3905 'International Tables Vol C Tables 4.2.6.8 and 6.1.1.4'
S S 0.1246 0.1234 'International Tables Vol C Tables 4.2.6.8 and 6.1.1.4'

loop_
_exptl_crystal_face_index_h
_exptl_crystal_face_index_k
_exptl_crystal_face_index_l
_exptl_crystal_face_perp_dist
-1.00 1.00 1.00 0.2920
-1.00 0.00 0.00 0.1130
0.00 1.00 -1.00 0.3060
0.00 0.00 -1.00 0.0340
0.00 0.00 1.00 0.0420
1.00 -1.00 -1.00 0.1090
1.00 1.00 1.00 0.3050
1.00 0.00 0.00 0.1050

loop_
_geom_angle_atom_site_label_1
_geom_angle_atom_site_label_2
_geom_angle_atom_site_label_3
_geom_angle
_geom_angle_site_symmetry_1
_geom_angle_site_symmetry_3
_geom_angle_publ_flag
O2 Pt1 O1 84.98(15) . . ?
N005 Pt1 O1 95.66(17) . . ?
N005 Pt1 O2 179.27(17) . . ?
N005 Pt1 N006 84.33(19) . . ?
N006 Pt1 O1 179.90(17) . . ?
N006 Pt1 O2 95.02(17) . . ?
C24 S1 O7 105.7(5) . . ?
C24 S1 C23 105.7(5) . . ?
O7 S1 C23 100.4(5) . . ?
C1 O1 Pt1 122.8(4) . . ?
C17 O2 Pt1 124.1(3) . . ?
C9 N005 Pt1 112.5(3) . . ?
C7 N005 Pt1 125.5(4) . . ?
C7 N005 C9 122.0(4) . . ?
C14 N006 Pt1 112.1(3) . . ?
C15 N006 Pt1 124.1(4) . . ?
C15 N006 C14 123.8(5) . . ?
C11 C12 H12 119.6 . . ?
C13 C12 H12 119.6 . . ?
C13 C12 C11 120.7(5) . . ?
C8 O3 H3 109.5 . . ?
C9 C14 N006 115.7(5) . . ?
C13 C14 N006 123.8(5) . . ?
C13 C14 C9 120.5(5) . . ?
O1 C1 C2 115.7(5) . . ?
O1 C1 C6 126.0(5) . . ?
C2 C1 C6 118.3(5) . . ?
C12 C11 H11 119.9 . . ?
C10 C11 C12 120.2(5) . . ?
C10 C11 H11 119.9 . . ?
C22 O5 H5 109.5 . . ?
C14 C9 N005 115.2(4) . . ?
C10 C9 N005 125.2(5) . . ?
C10 C9 C14 119.6(5) . . ?
C12 C13 C14 119.6(5) . . ?
C12 C13 H13 120.2 . . ?
C14 C13 H13 120.2 . . ?
C1 C2 H2 118.9 . . ?
C3 C2 C1 122.2(5) . . ?
C3 C2 H2 118.9 . . ?
C2 C3 H3A 120.0 . . ?
C2 C3 C4 120.0(5) . . ?
C4 C3 H3A 120.0 . . ?
C11 C10 C9 119.4(5) . . ?
C11 C10 H10 120.3 . . ?
C9 C10 H10 120.3 . . ?
N006 C15 H15 116.8 . . ?
N006 C15 C16 126.4(5) . . ?
C16 C15 H15 116.8 . . ?
N005 C7 H7 118.2 . . ?
N005 C7 C6 123.6(4) . . ?
C6 C7 H7 118.2 . . ?
C3 C4 C8 120.8(5) . . ?
C5 C4 C3 119.2(5) . . ?
C5 C4 C8 120.0(5) . . ?
C4 C5 H5A 119.3 . . ?
C4 C5 C6 121.4(5) . . ?
C6 C5 H5A 119.3 . . ?
C1 C6 C7 126.4(5) . . ?
C5 C6 C1 118.8(5) . . ?
C5 C6 C7 114.8(4) . . ?
O2 C17 C18 117.3(4) . . ?
O2 C17 C16 125.3(4) . . ?
C18 C17 C16 117.4(4) . . ?
C18 C19 H19 119.7 . . ?
C18 C19 C20 120.7(5) . . ?
C20 C19 H19 119.7 . . ?
C17 C18 H18 119.1 . . ?
C19 C18 C17 121.8(5) . . ?
C19 C18 H18 119.1 . . ?
C15 C16 C17 124.8(5) . . ?
C21 C16 C15 116.3(5) . . ?
C21 C16 C17 118.9(5) . . ?
O4 C8 O3 122.9(5) . . ?
O4 C8 C4 123.9(5) . . ?
O3 C8 C4 113.3(5) . . ?
O6 C22 O5 122.7(5) . . ?
O6 C22 C20 121.2(6) . . ?
O5 C22 C20 116.0(5) . . ?
C16 C21 H21 119.0 . . ?
C20 C21 C16 122.1(5) . . ?
C20 C21 H21 119.0 . . ?
C19 C20 C22 118.0(5) . . ?
C21 C20 C19 119.2(5) . . ?
C21 C20 C22 122.8(5) . . ?
S1 C24 H24A 109.5 . . ?
S1 C24 H24B 109.5 . . ?
S1 C24 H24C 109.5 . . ?
H24A C24 H24B 109.5 . . ?
H24A C24 H24C 109.5 . . ?
H24B C24 H24C 109.5 . . ?
S1 C23 H23A 109.5 . . ?
S1 C23 H23B 109.5 . . ?
S1 C23 H23C 109.5 . . ?
H23A C23 H23B 109.5 . . ?
H23A C23 H23C 109.5 . . ?
H23B C23 H23C 109.5 . . ?

loop_
_geom_bond_atom_site_label_1
_geom_bond_atom_site_label_2
_geom_bond_distance
_geom_bond_site_symmetry_2
_geom_bond_publ_flag
Pt1 O1 2.001(4) . ?
Pt1 O2 1.990(3) . ?
Pt1 N005 1.957(4) . ?
Pt1 N006 1.968(5) . ?
S1 C24 1.486(7) . ?
S1 O7 1.719(11) . ?
S1 C23 1.743(11) . ?
O1 C1 1.298(7) . ?
O2 C17 1.296(6) . ?
N005 C9 1.437(7) . ?
N005 C7 1.306(7) . ?
N006 C14 1.431(7) . ?
N006 C15 1.285(7) . ?
O4 C8 1.234(7) . ?
C12 H12 0.9500 . ?
C12 C11 1.396(8) . ?
C12 C13 1.378(8) . ?
O6 C22 1.242(7) . ?
O3 H3 0.8400 . ?
O3 C8 1.328(7) . ?
C14 C9 1.402(8) . ?
C14 C13 1.382(8) . ?
C1 C2 1.407(8) . ?
C1 C6 1.434(7) . ?
C11 H11 0.9500 . ?
C11 C10 1.384(7) . ?
O5 H5 0.8400 . ?
O5 C22 1.318(8) . ?
C9 C10 1.401(7) . ?
C13 H13 0.9500 . ?
C2 H2 0.9500 . ?
C2 C3 1.376(8) . ?
C3 H3A 0.9500 . ?
C3 C4 1.419(8) . ?
C10 H10 0.9500 . ?
C15 H15 0.9500 . ?
C15 C16 1.434(7) . ?
C7 H7 0.9500 . ?
C7 C6 1.449(7) . ?
C4 C5 1.391(7) . ?
C4 C8 1.466(7) . ?
C5 H5A 0.9500 . ?
C5 C6 1.419(7) . ?
C17 C18 1.426(7) . ?
C17 C16 1.440(7) . ?
C19 H19 0.9500 . ?
C19 C18 1.366(8) . ?
C19 C20 1.409(8) . ?
C18 H18 0.9500 . ?
C16 C21 1.409(7) . ?
C22 C20 1.467(7) . ?
C21 H21 0.9500 . ?
C21 C20 1.376(8) . ?
C24 H24A 0.9800 . ?
C24 H24B 0.9800 . ?
C24 H24C 0.9800 . ?
C23 H23A 0.9800 . ?
C23 H23B 0.9800 . ?
C23 H23C 0.9800 . ?

loop_
_geom_torsion_atom_site_label_1
_geom_torsion_atom_site_label_2
_geom_torsion_atom_site_label_3
_geom_torsion_atom_site_label_4
_geom_torsion
_geom_torsion_site_symmetry_1
_geom_torsion_site_symmetry_2
_geom_torsion_site_symmetry_3
_geom_torsion_site_symmetry_4
_geom_torsion_publ_flag
Pt1 O1 C1 C2 177.8(3) . . . . ?
Pt1 O1 C1 C6 -1.8(7) . . . . ?
Pt1 O2 C17 C18 -177.8(3) . . . . ?
Pt1 O2 C17 C16 1.9(7) . . . . ?
Pt1 N005 C9 C14 -0.4(6) . . . . ?
Pt1 N005 C9 C10 177.6(4) . . . . ?
Pt1 N005 C7 C6 -2.3(7) . . . . ?
Pt1 N006 C14 C9 4.3(6) . . . . ?
Pt1 N006 C14 C13 -174.8(4) . . . . ?
Pt1 N006 C15 C16 5.3(8) . . . . ?
O1 C1 C2 C3 179.5(5) . . . . ?
O1 C1 C6 C7 2.7(8) . . . . ?
O1 C1 C6 C5 -179.4(5) . . . . ?
O2 C17 C18 C19 -179.9(5) . . . . ?
O2 C17 C16 C15 -2.8(8) . . . . ?
O2 C17 C16 C21 -179.9(5) . . . . ?
N005 C9 C10 C11 -177.6(5) . . . . ?
N005 C7 C6 C1 -0.4(8) . . . . ?
N005 C7 C6 C5 -178.4(5) . . . . ?
N006 C14 C9 N005 -2.6(7) . . . . ?
N006 C14 C9 C10 179.3(5) . . . . ?
N006 C14 C13 C12 -179.3(5) . . . . ?
N006 C15 C16 C17 -1.2(9) . . . . ?
N006 C15 C16 C21 175.9(5) . . . . ?
C12 C11 C10 C9 0.9(8) . . . . ?
O6 C22 C20 C19 -4.3(9) . . . . ?
O6 C22 C20 C21 176.0(6) . . . . ?
C14 N006 C15 C16 -176.5(5) . . . . ?
C14 C9 C10 C11 0.4(8) . . . . ?
C1 C2 C3 C4 -0.2(9) . . . . ?
C11 C12 C13 C14 -0.4(9) . . . . ?
O5 C22 C20 C19 175.6(5) . . . . ?
O5 C22 C20 C21 -4.2(9) . . . . ?
C9 N005 C7 C6 177.8(5) . . . . ?
C9 C14 C13 C12 1.7(9) . . . . ?
C13 C12 C11 C10 -0.9(8) . . . . ?
C13 C14 C9 N005 176.5(5) . . . . ?
C13 C14 C9 C10 -1.6(8) . . . . ?
C2 C1 C6 C7 -176.9(5) . . . . ?
C2 C1 C6 C5 1.0(7) . . . . ?
C2 C3 C4 C5 1.0(8) . . . . ?
C2 C3 C4 C8 179.8(5) . . . . ?
C3 C4 C5 C6 -0.8(8) . . . . ?
C3 C4 C8 O4 176.4(6) . . . . ?
C3 C4 C8 O3 -3.1(8) . . . . ?
C15 N006 C14 C9 -174.1(5) . . . . ?
C15 N006 C14 C13 6.8(8) . . . . ?
C15 C16 C21 C20 -177.1(5) . . . . ?
C7 N005 C9 C14 179.4(5) . . . . ?
C7 N005 C9 C10 -2.5(8) . . . . ?
C4 C5 C6 C1 -0.2(8) . . . . ?
C4 C5 C6 C7 177.9(5) . . . . ?
C5 C4 C8 O4 -4.8(9) . . . . ?
C5 C4 C8 O3 175.7(5) . . . . ?
C6 C1 C2 C3 -0.8(8) . . . . ?
C17 C16 C21 C20 0.2(8) . . . . ?
C18 C17 C16 C15 176.8(5) . . . . ?
C18 C17 C16 C21 -0.2(7) . . . . ?
C18 C19 C20 C22 -179.3(5) . . . . ?
C18 C19 C20 C21 0.5(9) . . . . ?
C16 C17 C18 C19 0.4(8) . . . . ?
C16 C21 C20 C19 -0.3(8) . . . . ?
C16 C21 C20 C22 179.5(5) . . . . ?
C8 C4 C5 C6 -179.6(5) . . . . ?
C20 C19 C18 C17 -0.5(9) . . . . ?
